data_2023264
loop_
_publ_author_name
'Upmann, Daniel'
'Bockfeld, Dirk'
'Jones, Peter G.'
'T\^arcoveanu, Eliza'

_publ_section_title
;
 Crystal structures of seven mixed-valence gold compounds of the form [(R
 1 R 2 R 3PE)2AuI]+[AuIII X 4]&#x2212; (R = tert-butyl or isopropyl, E = S
 or Se, and X = Cl or Br)
;
_journal_coeditor_code WM5733
_journal_issue 10
_journal_name_full 'Acta Crystallographica Section E Crystallographic Communications'
_journal_page_first 1087
_journal_page_last 1096
_journal_paper_doi 10.1107/S2056989024009095
_journal_volume 80
_journal_year 2024
_chemical_formula_iupac '[Au (C9 H21 P1 S1)2] [Au Cl4]'
_chemical_formula_moiety 'C18 H42 Au P2 S2 +, Au Cl4 -'
_chemical_formula_sum 'C18 H42 Au2 Cl4 P2 S2'
_chemical_formula_weight 920.31
_chemical_name_common
;
Bis(triisopropylphosphane sulfide)gold(I) tetrachloridoaurate(III)
;
_chemical_name_systematic
;
Bis[tris(propan-2-yl)-\l^5^-phosphanethione-\k<i>S</i>]gold(I)
tetrachloridoaurate(III)
;
_space_group_crystal_system monoclinic
_space_group_IT_number 13
_space_group_name_Hall '-P 2yac'
_space_group_name_H-M_alt 'P 1 2/n 1'
_atom_sites_solution_hydrogens geom
_atom_sites_solution_primary direct
_atom_sites_solution_secondary difmap
_audit_creation_method SHELXL-2019/3
_cell_angle_alpha 90
_cell_angle_beta 96.703(3)
_cell_angle_gamma 90
_cell_formula_units_Z 4
_cell_length_a 14.2552(4)
_cell_length_b 9.0574(2)
_cell_length_c 23.0043(7)
_cell_measurement_reflns_used 13693
_cell_measurement_temperature 100(2)
_cell_measurement_theta_max 30.8686
_cell_measurement_theta_min 2.1518
_cell_volume 2949.90(14)
_computing_cell_refinement
;
CrysAlisPro (Rigaku OD, 2015)
;
_computing_data_collection
;
CrysAlisPro (Rigaku OD, 2015)
;
_computing_data_reduction
;
CrysAlisPro (Rigaku OD, 2015)
;
_computing_molecular_graphics
;
XP (Bruker, 1998)
;
_computing_publication_material
;
publCIF (Westrip, 2010)
;
_computing_structure_refinement
;
<i>SHELXL2019/3</i> (Sheldrick, 2015)
;
_computing_structure_solution
;
SHELXS97 (Sheldrick, 2008)
;
_diffrn_ambient_temperature 100(2)
_diffrn_detector_area_resol_mean 16.1419
_diffrn_measured_fraction_theta_full 0.992
_diffrn_measured_fraction_theta_max 0.991
_diffrn_measurement_device_type 'Oxford Diffraction Xcalibur, Eos'
_diffrn_measurement_method '\w scans'
_diffrn_radiation_type MoK\a
_diffrn_radiation_wavelength 0.71073
_diffrn_reflns_av_R_equivalents 0.0665
_diffrn_reflns_av_unetI/netI 0.0394
_diffrn_reflns_limit_h_max 19
_diffrn_reflns_limit_h_min -20
_diffrn_reflns_limit_k_max 12
_diffrn_reflns_limit_k_min -12
_diffrn_reflns_limit_l_max 32
_diffrn_reflns_limit_l_min -32
_diffrn_reflns_number 79388
_diffrn_reflns_theta_full 30.000
_diffrn_reflns_theta_max 30.032
_diffrn_reflns_theta_min 2.249
_diffrn_source 'fine-focus sealed tube'
_exptl_absorpt_coefficient_mu 10.553
_exptl_absorpt_correction_T_max 1.00000
_exptl_absorpt_correction_T_min 0.35149
_exptl_absorpt_correction_type multi-scan
_exptl_absorpt_process_details
;
(CrysAlisPro; Rigaku OD, 2015)
;
_exptl_crystal_colour yellow
_exptl_crystal_density_diffrn 2.072
_exptl_crystal_density_method 'not measured'
_exptl_crystal_description plate
_exptl_crystal_F_000 1752
_exptl_crystal_size_max 0.2
_exptl_crystal_size_mid 0.1
_exptl_crystal_size_min 0.01
_refine_diff_density_max 1.880
_refine_diff_density_min -1.424
_refine_ls_extinction_method none
_refine_ls_goodness_of_fit_ref 1.047
_refine_ls_hydrogen_treatment constr
_refine_ls_matrix_type full
_refine_ls_number_parameters 269
_refine_ls_number_reflns 8561
_refine_ls_number_restraints 0
_refine_ls_restrained_S_all 1.047
_refine_ls_R_factor_all 0.0463
_refine_ls_R_factor_gt 0.0282
_refine_ls_shift/su_max 0.001
_refine_ls_shift/su_mean 0.000
_refine_ls_structure_factor_coef Fsqd
_refine_ls_weighting_details 'w=1/[\s^2^(Fo^2^)+(0.0115P)^2^+3.8854P] where P=(Fo^2^+2Fc^2^)/3'
_refine_ls_weighting_scheme calc
_refine_ls_wR_factor_gt 0.0449
_refine_ls_wR_factor_ref 0.0491
_reflns_number_gt 6768
_reflns_number_total 8561
_reflns_threshold_expression 'I > 2\s(I)'
_cod_data_source_file wm5733.cif
_cod_data_source_block 1
_cod_original_cell_volume 2949.89(14)
_cod_original_sg_symbol_H-M 'P 2/n'
_cod_database_code 2023264
_shelx_space_group_comment
;
The symmetry employed for this shelxl refinement is uniquely defined
by the following loop, which should always be used as a source of
symmetry information in preference to the above space-group names.
They are only intended as comments.
;
_shelx_estimated_absorpt_t_min 0.227
_shelx_estimated_absorpt_t_max 0.902

loop_
_space_group_symop_operation_xyz
'x, y, z'
'-x+1/2, y, -z+1/2'
'-x, -y, -z'
'x-1/2, -y, z-1/2'

loop_
_atom_site_type_symbol
_atom_site_label
_atom_site_fract_x
_atom_site_fract_y
_atom_site_fract_z
_atom_site_U_iso_or_equiv
_atom_site_adp_type
_atom_site_calc_flag
_atom_site_occupancy
_atom_site_disorder_assembly
_atom_site_disorder_group
Au Au1 0.250000 0.16205(2) 0.750000 0.01848(5) Uani d 1 . .
P P1 0.40748(7) 0.10509(10) 0.65390(4) 0.0155(2) Uani d 1 . .
S S1 0.40795(7) 0.16199(11) 0.73960(4) 0.0205(2) Uani d 1 . .
C C1 0.5290(3) 0.1275(5) 0.6355(2) 0.0308(10) Uani d 1 . .
H H1 0.532119 0.228422 0.618203 0.037 Uiso calc 1 . .
C C2 0.3309(3) 0.2305(5) 0.60681(19) 0.0316(10) Uani d 1 . .
H H2 0.264765 0.205070 0.613560 0.038 Uiso calc 1 . .
C C3 0.3638(3) -0.0800(4) 0.63756(17) 0.0231(9) Uani d 1 . .
H H3 0.375877 -0.102080 0.596482 0.028 Uiso calc 1 . .
C C11 0.5527(3) 0.0174(5) 0.58739(19) 0.0306(10) Uani d 1 . .
H H11A 0.613911 0.043213 0.574737 0.046 Uiso calc 1 . .
H H11B 0.503597 0.022832 0.553879 0.046 Uiso calc 1 . .
H H11C 0.555460 -0.083109 0.603246 0.046 Uiso calc 1 . .
C C12 0.6032(3) 0.1233(6) 0.6871(2) 0.0399(12) Uani d 1 . .
H H12A 0.602198 0.026748 0.706203 0.060 Uiso calc 1 . .
H H12B 0.590623 0.200846 0.714857 0.060 Uiso calc 1 . .
H H12C 0.665336 0.139608 0.673958 0.060 Uiso calc 1 . .
C C21 0.3437(3) 0.3888(5) 0.6232(2) 0.0361(12) Uani d 1 . .
H H21A 0.408757 0.418712 0.619453 0.054 Uiso calc 1 . .
H H21B 0.330692 0.402695 0.663722 0.054 Uiso calc 1 . .
H H21C 0.299932 0.449242 0.597113 0.054 Uiso calc 1 . .
C C22 0.3374(3) 0.1980(5) 0.54151(17) 0.0290(10) Uani d 1 . .
H H22A 0.292393 0.260521 0.517277 0.044 Uiso calc 1 . .
H H22B 0.322461 0.093894 0.533345 0.044 Uiso calc 1 . .
H H22C 0.401610 0.218923 0.532475 0.044 Uiso calc 1 . .
C C31 0.4205(4) -0.1933(5) 0.67700(19) 0.0393(12) Uani d 1 . .
H H31A 0.410246 -0.176105 0.717843 0.059 Uiso calc 1 . .
H H31B 0.487841 -0.182985 0.672941 0.059 Uiso calc 1 . .
H H31C 0.399513 -0.293202 0.665392 0.059 Uiso calc 1 . .
C C32 0.2585(3) -0.0991(5) 0.6398(2) 0.0382(12) Uani d 1 . .
H H32A 0.240526 -0.201437 0.630085 0.057 Uiso calc 1 . .
H H32B 0.223674 -0.032412 0.611456 0.057 Uiso calc 1 . .
H H32C 0.243262 -0.075910 0.679211 0.057 Uiso calc 1 . .
Au Au2 0.250000 0.42020(2) 0.250000 0.01671(5) Uani d 1 . .
P P2 0.08159(7) 0.41223(10) 0.34215(4) 0.01334(18) Uani d 1 . .
S S2 0.08998(7) 0.42528(11) 0.25477(4) 0.01859(19) Uani d 1 . .
C C4 -0.0376(3) 0.4736(4) 0.35505(16) 0.0171(8) Uani d 1 . .
H H4 -0.033456 0.583258 0.359869 0.020 Uiso calc 1 . .
C C5 0.1682(3) 0.5331(4) 0.38310(16) 0.0172(8) Uani d 1 . .
H H5 0.231986 0.495079 0.376483 0.021 Uiso calc 1 . .
C C6 0.1028(3) 0.2246(4) 0.37055(16) 0.0182(8) Uani d 1 . .
H H6 0.090265 0.225372 0.412414 0.022 Uiso calc 1 . .
C C41 -0.0681(3) 0.4139(4) 0.41232(17) 0.0214(8) Uani d 1 . .
H H41A -0.126748 0.462489 0.420171 0.032 Uiso calc 1 . .
H H41B -0.018520 0.433737 0.444578 0.032 Uiso calc 1 . .
H H41C -0.078608 0.307132 0.408812 0.032 Uiso calc 1 . .
C C42 -0.1140(3) 0.4461(4) 0.30340(17) 0.0215(8) Uani d 1 . .
H H42A -0.122633 0.339554 0.297532 0.032 Uiso calc 1 . .
H H42B -0.094417 0.490538 0.267886 0.032 Uiso calc 1 . .
H H42C -0.173578 0.490530 0.311818 0.032 Uiso calc 1 . .
C C51 0.1621(3) 0.6919(4) 0.35998(18) 0.0257(9) Uani d 1 . .
H H51A 0.100251 0.733540 0.365331 0.038 Uiso calc 1 . .
H H51B 0.170246 0.692107 0.318262 0.038 Uiso calc 1 . .
H H51C 0.211915 0.751577 0.381555 0.038 Uiso calc 1 . .
C C52 0.1636(3) 0.5282(4) 0.44935(16) 0.0201(8) Uani d 1 . .
H H52A 0.218437 0.579700 0.469577 0.030 Uiso calc 1 . .
H H52B 0.163846 0.425200 0.462415 0.030 Uiso calc 1 . .
H H52C 0.105526 0.576554 0.458390 0.030 Uiso calc 1 . .
C C61 0.0345(3) 0.1131(4) 0.33827(18) 0.0224(9) Uani d 1 . .
H H61A 0.045051 0.109188 0.296955 0.034 Uiso calc 1 . .
H H61B -0.030649 0.143660 0.341327 0.034 Uiso calc 1 . .
H H61C 0.045569 0.015228 0.355907 0.034 Uiso calc 1 . .
C C62 0.2058(3) 0.1760(4) 0.36953(19) 0.0273(9) Uani d 1 . .
H H62A 0.214190 0.076285 0.385846 0.041 Uiso calc 1 . .
H H62B 0.247746 0.244578 0.393013 0.041 Uiso calc 1 . .
H H62C 0.221056 0.176091 0.329094 0.041 Uiso calc 1 . .
Au Au3 0.500000 0.500000 0.500000 0.01729(5) Uani d 1 . .
Cl Cl1 0.42083(7) 0.44491(11) 0.41040(4) 0.0263(2) Uani d 1 . .
Cl Cl2 0.39843(7) 0.69109(11) 0.50949(5) 0.0276(2) Uani d 1 . .
Au Au4 0.000000 0.000000 0.500000 0.01674(5) Uani d 1 . .
Cl Cl3 -0.14756(7) 0.08430(11) 0.51132(5) 0.0264(2) Uani d 1 . .
Cl Cl4 0.06567(7) 0.19959(11) 0.55010(5) 0.0282(2) Uani d 1 . .

loop_
_atom_site_aniso_label
_atom_site_aniso_U_11
_atom_site_aniso_U_22
_atom_site_aniso_U_33
_atom_site_aniso_U_12
_atom_site_aniso_U_13
_atom_site_aniso_U_23
Au1 0.01698(11) 0.02131(11) 0.01830(11) 0.000 0.00687(8) 0.000
P1 0.0137(5) 0.0176(5) 0.0158(5) -0.0032(4) 0.0039(4) 0.0001(4)
S1 0.0168(5) 0.0270(5) 0.0183(5) -0.0012(4) 0.0044(4) -0.0043(4)
C1 0.024(2) 0.037(3) 0.033(3) -0.0023(18) 0.008(2) -0.0043(19)
C2 0.028(2) 0.031(2) 0.035(3) 0.0010(19) 0.003(2) 0.010(2)
C3 0.031(2) 0.020(2) 0.018(2) -0.0065(18) 0.0019(17) -0.0022(17)
C11 0.020(2) 0.044(3) 0.029(2) 0.0002(19) 0.0101(18) -0.011(2)
C12 0.018(2) 0.065(3) 0.036(3) 0.001(2) 0.003(2) -0.011(2)
C21 0.037(3) 0.032(2) 0.040(3) 0.017(2) 0.010(2) 0.012(2)
C22 0.025(2) 0.035(2) 0.025(2) -0.0068(19) -0.0020(18) 0.0120(19)
C31 0.071(4) 0.019(2) 0.028(3) 0.005(2) 0.007(2) 0.0081(19)
C32 0.039(3) 0.047(3) 0.029(3) -0.027(2) 0.005(2) -0.005(2)
Au2 0.01542(11) 0.02050(10) 0.01564(11) 0.000 0.00788(8) 0.000
P2 0.0125(5) 0.0151(4) 0.0130(5) -0.0004(4) 0.0039(4) -0.0005(4)
S2 0.0157(5) 0.0266(5) 0.0143(5) -0.0014(4) 0.0051(4) 0.0008(4)
C4 0.0147(19) 0.0197(19) 0.018(2) 0.0010(14) 0.0084(15) -0.0035(15)
C5 0.0127(19) 0.0198(19) 0.019(2) -0.0028(14) 0.0022(15) -0.0022(14)
C6 0.019(2) 0.0180(19) 0.018(2) 0.0008(15) 0.0025(15) 0.0017(15)
C41 0.015(2) 0.030(2) 0.020(2) -0.0040(17) 0.0068(16) -0.0021(17)
C42 0.0113(19) 0.029(2) 0.025(2) 0.0030(15) 0.0047(16) 0.0020(17)
C51 0.031(2) 0.019(2) 0.028(2) -0.0097(17) 0.0075(18) -0.0045(17)
C52 0.021(2) 0.022(2) 0.017(2) -0.0046(15) -0.0008(16) 0.0006(15)
C61 0.026(2) 0.0153(19) 0.025(2) -0.0034(15) 0.0019(18) -0.0020(15)
C62 0.023(2) 0.022(2) 0.037(3) 0.0063(17) 0.0039(18) 0.0067(18)
Au3 0.01436(10) 0.01801(10) 0.01919(11) -0.00544(8) 0.00067(8) 0.00143(9)
Cl1 0.0208(5) 0.0341(5) 0.0228(5) -0.0042(4) -0.0026(4) -0.0027(4)
Cl2 0.0228(5) 0.0242(5) 0.0349(6) 0.0010(4) -0.0006(4) -0.0031(4)
Au4 0.02179(11) 0.01332(9) 0.01512(10) -0.00296(8) 0.00222(8) -0.00090(8)
Cl3 0.0234(5) 0.0247(5) 0.0311(6) -0.0012(4) 0.0033(4) -0.0080(4)
Cl4 0.0264(6) 0.0216(5) 0.0362(6) -0.0042(4) 0.0016(4) -0.0121(4)

loop_
_atom_type_symbol
_atom_type_description
_atom_type_scat_dispersion_real
_atom_type_scat_dispersion_imag
_atom_type_scat_source
C C 0.0033 0.0016 'International Tables Vol C Tables 4.2.6.8 and 6.1.1.4'
H H 0.0000 0.0000 'International Tables Vol C Tables 4.2.6.8 and 6.1.1.4'
P P 0.1023 0.0942 'International Tables Vol C Tables 4.2.6.8 and 6.1.1.4'
S S 0.1246 0.1234 'International Tables Vol C Tables 4.2.6.8 and 6.1.1.4'
Cl Cl 0.1484 0.1585 'International Tables Vol C Tables 4.2.6.8 and 6.1.1.4'
Au Au -2.0133 8.8022 'International Tables Vol C Tables 4.2.6.8 and 6.1.1.4'

loop_
_geom_angle_atom_site_label_1
_geom_angle_atom_site_label_2
_geom_angle_atom_site_label_3
_geom_angle_site_symmetry_1
_geom_angle_site_symmetry_3
_geom_angle
_geom_angle_publ_flag
S1 Au1 S1 . 2_556 179.97(5) y
C3 P1 C2 . . 106.5(2) ?
C3 P1 C1 . . 111.3(2) ?
C2 P1 C1 . . 107.8(2) ?
C3 P1 S1 . . 113.40(14) ?
C2 P1 S1 . . 110.41(15) ?
C1 P1 S1 . . 107.31(15) y
P1 S1 Au1 . . 102.05(5) y
C12 C1 C11 . . 110.9(4) ?
C12 C1 P1 . . 114.3(3) ?
C11 C1 P1 . . 112.4(3) ?
C12 C1 H1 . . 106.2 ?
C11 C1 H1 . . 106.2 ?
P1 C1 H1 . . 106.2 ?
C21 C2 C22 . . 114.2(4) ?
C21 C2 P1 . . 113.6(3) ?
C22 C2 P1 . . 110.9(3) ?
C21 C2 H2 . . 105.8 ?
C22 C2 H2 . . 105.8 ?
P1 C2 H2 . . 105.8 ?
C32 C3 C31 . . 111.0(4) ?
C32 C3 P1 . . 114.5(3) ?
C31 C3 P1 . . 110.6(3) ?
C32 C3 H3 . . 106.8 ?
C31 C3 H3 . . 106.8 ?
P1 C3 H3 . . 106.8 ?
C1 C11 H11A . . 109.5 ?
C1 C11 H11B . . 109.5 ?
H11A C11 H11B . . 109.5 ?
C1 C11 H11C . . 109.5 ?
H11A C11 H11C . . 109.5 ?
H11B C11 H11C . . 109.5 ?
C1 C12 H12A . . 109.5 ?
C1 C12 H12B . . 109.5 ?
H12A C12 H12B . . 109.5 ?
C1 C12 H12C . . 109.5 ?
H12A C12 H12C . . 109.5 ?
H12B C12 H12C . . 109.5 ?
C2 C21 H21A . . 109.5 ?
C2 C21 H21B . . 109.5 ?
H21A C21 H21B . . 109.5 ?
C2 C21 H21C . . 109.5 ?
H21A C21 H21C . . 109.5 ?
H21B C21 H21C . . 109.5 ?
C2 C22 H22A . . 109.5 ?
C2 C22 H22B . . 109.5 ?
H22A C22 H22B . . 109.5 ?
C2 C22 H22C . . 109.5 ?
H22A C22 H22C . . 109.5 ?
H22B C22 H22C . . 109.5 ?
C3 C31 H31A . . 109.5 ?
C3 C31 H31B . . 109.5 ?
H31A C31 H31B . . 109.5 ?
C3 C31 H31C . . 109.5 ?
H31A C31 H31C . . 109.5 ?
H31B C31 H31C . . 109.5 ?
C3 C32 H32A . . 109.5 ?
C3 C32 H32B . . 109.5 ?
H32A C32 H32B . . 109.5 ?
C3 C32 H32C . . 109.5 ?
H32A C32 H32C . . 109.5 ?
H32B C32 H32C . . 109.5 ?
S2 Au2 S2 2 . 177.70(5) y
C5 P2 C6 . . 107.35(17) ?
C5 P2 C4 . . 108.43(17) ?
C6 P2 C4 . . 109.83(17) ?
C5 P2 S2 . . 111.16(13) ?
C6 P2 S2 . . 112.35(13) ?
C4 P2 S2 . . 107.67(13) y
P2 S2 Au2 . . 102.69(5) y
C41 C4 C42 . . 111.1(3) ?
C41 C4 P2 . . 113.0(3) ?
C42 C4 P2 . . 114.2(2) ?
C41 C4 H4 . . 105.9 ?
C42 C4 H4 . . 105.9 ?
P2 C4 H4 . . 105.9 ?
C51 C5 C52 . . 111.4(3) ?
C51 C5 P2 . . 112.1(3) ?
C52 C5 P2 . . 112.9(3) ?
C51 C5 H5 . . 106.7 ?
C52 C5 H5 . . 106.7 ?
P2 C5 H5 . . 106.7 ?
C61 C6 C62 . . 111.0(3) ?
C61 C6 P2 . . 111.6(3) ?
C62 C6 P2 . . 112.3(3) ?
C61 C6 H6 . . 107.2 ?
C62 C6 H6 . . 107.2 ?
P2 C6 H6 . . 107.2 ?
C4 C41 H41A . . 109.5 ?
C4 C41 H41B . . 109.5 ?
H41A C41 H41B . . 109.5 ?
C4 C41 H41C . . 109.5 ?
H41A C41 H41C . . 109.5 ?
H41B C41 H41C . . 109.5 ?
C4 C42 H42A . . 109.5 ?
C4 C42 H42B . . 109.5 ?
H42A C42 H42B . . 109.5 ?
C4 C42 H42C . . 109.5 ?
H42A C42 H42C . . 109.5 ?
H42B C42 H42C . . 109.5 ?
C5 C51 H51A . . 109.5 ?
C5 C51 H51B . . 109.5 ?
H51A C51 H51B . . 109.5 ?
C5 C51 H51C . . 109.5 ?
H51A C51 H51C . . 109.5 ?
H51B C51 H51C . . 109.5 ?
C5 C52 H52A . . 109.5 ?
C5 C52 H52B . . 109.5 ?
H52A C52 H52B . . 109.5 ?
C5 C52 H52C . . 109.5 ?
H52A C52 H52C . . 109.5 ?
H52B C52 H52C . . 109.5 ?
C6 C61 H61A . . 109.5 ?
C6 C61 H61B . . 109.5 ?
H61A C61 H61B . . 109.5 ?
C6 C61 H61C . . 109.5 ?
H61A C61 H61C . . 109.5 ?
H61B C61 H61C . . 109.5 ?
C6 C62 H62A . . 109.5 ?
C6 C62 H62B . . 109.5 ?
H62A C62 H62B . . 109.5 ?
C6 C62 H62C . . 109.5 ?
H62A C62 H62C . . 109.5 ?
H62B C62 H62C . . 109.5 ?
Cl2 Au3 Cl2 . 3_666 180.0 y
Cl2 Au3 Cl1 . . 89.99(4) y
Cl2 Au3 Cl1 3_666 . 90.01(4) ?
Cl2 Au3 Cl1 . 3_666 90.01(4) y
Cl2 Au3 Cl1 3_666 3_666 89.99(4) ?
Cl1 Au3 Cl1 . 3_666 180.0 y
Cl3 Au4 Cl3 3_556 . 180.0 y
Cl3 Au4 Cl4 3_556 3_556 90.37(4) ?
Cl3 Au4 Cl4 . 3_556 89.63(4) y
Cl3 Au4 Cl4 3_556 . 89.63(4) ?
Cl3 Au4 Cl4 . . 90.37(4) y
Cl4 Au4 Cl4 3_556 . 180.0 y

loop_
_geom_bond_atom_site_label_1
_geom_bond_atom_site_label_2
_geom_bond_site_symmetry_2
_geom_bond_distance
_geom_bond_publ_flag
Au1 S1 . 2.2918(10) y
Au1 S1 2_556 2.2919(10) ?
P1 C3 . 1.812(4) ?
P1 C2 . 1.838(4) ?
P1 C1 . 1.842(4) ?
P1 S1 . 2.0369(14) y
C1 C12 . 1.494(6) ?
C1 C11 . 1.556(6) ?
C1 H1 . 1.0000 ?
C2 C21 . 1.488(6) ?
C2 C22 . 1.544(6) ?
C2 H2 . 1.0000 ?
C3 C32 . 1.519(6) ?
C3 C31 . 1.535(6) ?
C3 H3 . 1.0000 ?
C11 H11A . 0.9800 ?
C11 H11B . 0.9800 ?
C11 H11C . 0.9800 ?
C12 H12A . 0.9800 ?
C12 H12B . 0.9800 ?
C12 H12C . 0.9800 ?
C21 H21A . 0.9800 ?
C21 H21B . 0.9800 ?
C21 H21C . 0.9800 ?
C22 H22A . 0.9800 ?
C22 H22B . 0.9800 ?
C22 H22C . 0.9800 ?
C31 H31A . 0.9800 ?
C31 H31B . 0.9800 ?
C31 H31C . 0.9800 ?
C32 H32A . 0.9800 ?
C32 H32B . 0.9800 ?
C32 H32C . 0.9800 ?
Au2 S2 2 2.2970(9) ?
Au2 S2 . 2.2970(9) y
P2 C5 . 1.828(4) ?
P2 C6 . 1.833(4) ?
P2 C4 . 1.844(4) ?
P2 S2 . 2.0310(13) y
C4 C41 . 1.534(5) ?
C4 C42 . 1.536(5) ?
C4 H4 . 1.0000 ?
C5 C51 . 1.532(5) ?
C5 C52 . 1.534(5) ?
C5 H5 . 1.0000 ?
C6 C61 . 1.533(5) ?
C6 C62 . 1.534(5) ?
C6 H6 . 1.0000 ?
C41 H41A . 0.9800 ?
C41 H41B . 0.9800 ?
C41 H41C . 0.9800 ?
C42 H42A . 0.9800 ?
C42 H42B . 0.9800 ?
C42 H42C . 0.9800 ?
C51 H51A . 0.9800 ?
C51 H51B . 0.9800 ?
C51 H51C . 0.9800 ?
C52 H52A . 0.9800 ?
C52 H52B . 0.9800 ?
C52 H52C . 0.9800 ?
C61 H61A . 0.9800 ?
C61 H61B . 0.9800 ?
C61 H61C . 0.9800 ?
C62 H62A . 0.9800 ?
C62 H62B . 0.9800 ?
C62 H62C . 0.9800 ?
Au3 Cl2 . 2.2833(10) y
Au3 Cl2 3_666 2.2833(10) ?
Au3 Cl1 . 2.2865(10) y
Au3 Cl1 3_666 2.2865(10) ?
Au4 Cl3 3_556 2.2811(10) ?
Au4 Cl3 . 2.2811(10) y
Au4 Cl4 3_556 2.2849(9) ?
Au4 Cl4 . 2.2849(9) y

loop_
_geom_hbond_atom_site_label_D
_geom_hbond_atom_site_label_H
_geom_hbond_atom_site_label_A
_geom_hbond_site_symmetry_A
_geom_hbond_distance_DH
_geom_hbond_distance_HA
_geom_hbond_distance_DA
_geom_hbond_angle_DHA
_geom_hbond_publ_flag
C32 H32C Au1 . 0.98 2.70 3.480(5) 137.3 yes
C62 H62C Au2 . 0.98 2.92 3.641(4) 130.9 yes
C12 H12B S1 . 0.98 2.75 3.180(5) 107.0 yes
C42 H42B S2 . 0.98 2.74 3.240(4) 111.8 yes
C21 H21A Cl1 3_666 0.98 2.88 3.840(5) 166.8 yes
C5 H5 Cl1 . 1.00 2.75 3.670(4) 152.9 yes
C3 H3 Cl2 1_545 1.00 2.79 3.682(4) 149.3 yes
C52 H52A Cl2 . 0.98 2.81 3.770(4) 166.8 yes
C32 H32B Cl3 3_556 0.98 2.94 3.649(5) 129.9 yes
C4 H4 Cl4 3_566 1.00 2.93 3.726(4) 137.1 yes
C6 H6 Au4 . 1.00 3.24 4.022(4) 136.4 yes

loop_
_geom_torsion_atom_site_label_1
_geom_torsion_atom_site_label_2
_geom_torsion_atom_site_label_3
_geom_torsion_atom_site_label_4
_geom_torsion_site_symmetry_1
_geom_torsion_site_symmetry_2
_geom_torsion_site_symmetry_3
_geom_torsion_site_symmetry_4
_geom_torsion
_geom_torsion_publ_flag
C3 P1 S1 Au1 . . . . -65.05(16) ?
C2 P1 S1 Au1 . . . . 54.33(16) ?
C1 P1 S1 Au1 . . . . 171.60(15) y
C3 P1 C1 C12 . . . . -102.6(4) ?
C2 P1 C1 C12 . . . . 141.0(3) ?
S1 P1 C1 C12 . . . . 22.0(4) ?
C3 P1 C1 C11 . . . . 24.9(4) ?
C2 P1 C1 C11 . . . . -91.5(3) ?
S1 P1 C1 C11 . . . . 149.5(3) ?
C3 P1 C2 C21 . . . . 167.8(3) ?
C1 P1 C2 C21 . . . . -72.6(4) ?
S1 P1 C2 C21 . . . . 44.4(4) ?
C3 P1 C2 C22 . . . . -62.0(3) ?
C1 P1 C2 C22 . . . . 57.6(3) ?
S1 P1 C2 C22 . . . . 174.5(2) ?
C2 P1 C3 C32 . . . . -51.0(4) ?
C1 P1 C3 C32 . . . . -168.3(3) ?
S1 P1 C3 C32 . . . . 70.6(3) ?
C2 P1 C3 C31 . . . . -177.3(3) ?
C1 P1 C3 C31 . . . . 65.5(4) ?
S1 P1 C3 C31 . . . . -55.7(3) ?
C5 P2 S2 Au2 . . . . 43.70(14) ?
C6 P2 S2 Au2 . . . . -76.62(14) ?
C4 P2 S2 Au2 . . . . 162.32(12) y
C5 P2 C4 C41 . . . . -82.6(3) ?
C6 P2 C4 C41 . . . . 34.4(3) ?
S2 P2 C4 C41 . . . . 157.0(2) ?
C5 P2 C4 C42 . . . . 149.1(3) ?
C6 P2 C4 C42 . . . . -93.9(3) ?
S2 P2 C4 C42 . . . . 28.7(3) ?
C6 P2 C5 C51 . . . . 175.7(3) ?
C4 P2 C5 C51 . . . . -65.7(3) ?
S2 P2 C5 C51 . . . . 52.5(3) ?
C6 P2 C5 C52 . . . . -57.5(3) ?
C4 P2 C5 C52 . . . . 61.1(3) ?
S2 P2 C5 C52 . . . . 179.3(2) ?
C5 P2 C6 C61 . . . . -179.0(3) ?
C4 P2 C6 C61 . . . . 63.3(3) ?
S2 P2 C6 C61 . . . . -56.5(3) ?
C5 P2 C6 C62 . . . . -53.7(3) ?
C4 P2 C6 C62 . . . . -171.4(3) ?
S2 P2 C6 C62 . . . . 68.8(3) ?
